data_4132581
loop_
_publ_author_name
'Dutta, Indranil'
'Yadav, Sudhir'
'Sarbajna, Abir'
'De, Subhabrata'
'H\"olscher, Markus'
'Leitner, Walter'
'Bera, Jitendra K.'

_publ_section_title
;
 Double Dehydrogenation of Primary Amines to Nitriles by a Ruthenium
 Complex Featuring Pyrazole Functionality.
;
_journal_issue 28
_journal_name_full 'Journal of the American Chemical Society'
_journal_page_first 8662
_journal_page_last 8666
_journal_paper_doi 10.1021/jacs.8b05009
_journal_volume 140
_journal_year 2018
_chemical_formula_sum 'C22 H29 Cl2 N3 Ru'
_chemical_formula_weight 507.45
_space_group_crystal_system orthorhombic
_space_group_IT_number 33
_space_group_name_Hall 'P 2c -2n'
_space_group_name_H-M_alt 'P n a 21'
_atom_sites_solution_hydrogens geom
_audit_creation_method SHELXL-2014/7
_cell_angle_alpha 90
_cell_angle_beta 90
_cell_angle_gamma 90
_cell_formula_units_Z 4
_cell_length_a 19.270(2)
_cell_length_b 9.9659(12)
_cell_length_c 11.8072(14)
_cell_measurement_reflns_used 4622
_cell_measurement_temperature 100(2)
_cell_measurement_theta_max 28.11
_cell_measurement_theta_min 2.30
_cell_volume 2267.5(4)
_computing_cell_refinement 'Bruker SAINT'
_computing_data_collection 'Bruker APEX2'
_computing_data_reduction 'Bruker SAINT'
_computing_molecular_graphics DIAMOND
_computing_publication_material ciftab
_computing_structure_refinement 'SHELXL-2014/7 (Sheldrick, 2014)'
_computing_structure_solution 'SHELXL-2014/7 (Sheldrick, 2014)'
_diffrn_ambient_temperature 100(2)
_diffrn_measured_fraction_theta_full 0.996
_diffrn_measured_fraction_theta_max 0.996
_diffrn_measurement_device_type 'Bruker APEX-II CCD'
_diffrn_measurement_method '\f and \w scans'
_diffrn_radiation_type MoK\a
_diffrn_radiation_wavelength 0.71073
_diffrn_reflns_av_R_equivalents 0.0552
_diffrn_reflns_av_unetI/netI 0.0635
_diffrn_reflns_Laue_measured_fraction_full 0.996
_diffrn_reflns_Laue_measured_fraction_max 0.996
_diffrn_reflns_limit_h_max 22
_diffrn_reflns_limit_h_min -22
_diffrn_reflns_limit_k_max 11
_diffrn_reflns_limit_k_min -11
_diffrn_reflns_limit_l_max 14
_diffrn_reflns_limit_l_min -8
_diffrn_reflns_number 8672
_diffrn_reflns_point_group_measured_fraction_full 0.795
_diffrn_reflns_point_group_measured_fraction_max 0.795
_diffrn_reflns_theta_full 25.047
_diffrn_reflns_theta_max 25.047
_diffrn_reflns_theta_min 2.114
_diffrn_source 'fine-focus sealed tube'
_exptl_absorpt_coefficient_mu 0.940
_exptl_absorpt_correction_T_max 0.841
_exptl_absorpt_correction_T_min 0.819
_exptl_absorpt_correction_type empirical
_exptl_absorpt_process_details '(Bera et al., 2017)'
_exptl_crystal_colour yellow
_exptl_crystal_density_diffrn 1.487
_exptl_crystal_description block
_exptl_crystal_F_000 1040
_exptl_crystal_size_max 0.210
_exptl_crystal_size_mid 0.190
_exptl_crystal_size_min 0.180
_refine_diff_density_max 0.934
_refine_diff_density_min -1.071
_refine_diff_density_rms 0.123
_refine_ls_abs_structure_details
;
 Flack x determined using 799 quotients [(I+)-(I-)]/[(I+)+(I-)]
 (Parsons, Flack and Wagner, Acta Cryst. B69 (2013) 249-259).
;
_refine_ls_abs_structure_Flack 0.03(4)
_refine_ls_extinction_method none
_refine_ls_goodness_of_fit_ref 1.090
_refine_ls_hydrogen_treatment constr
_refine_ls_matrix_type full
_refine_ls_number_parameters 229
_refine_ls_number_reflns 3194
_refine_ls_number_restraints 1
_refine_ls_restrained_S_all 1.090
_refine_ls_R_factor_all 0.0589
_refine_ls_R_factor_gt 0.0440
_refine_ls_shift/su_max 0.000
_refine_ls_shift/su_mean 0.000
_refine_ls_structure_factor_coef Fsqd
_refine_ls_weighting_details 'w=1/[\s^2^(Fo^2^)+(0.0384P)^2^+2.5305P] where P=(Fo^2^+2Fc^2^)/3'
_refine_ls_weighting_scheme calc
_refine_ls_wR_factor_gt 0.0893
_refine_ls_wR_factor_ref 0.0952
_reflns_Friedel_coverage 0.517
_reflns_Friedel_fraction_full 0.571
_reflns_Friedel_fraction_max 0.571
_reflns_number_gt 2721
_reflns_number_total 3194
_reflns_threshold_expression 'I > 2\s(I)'
_cod_data_source_file ja8b05009_si_002.cif
_cod_data_source_block compound4
_cod_original_cell_volume 2267.4(5)
_cod_database_code 4132581
_shelx_shelxl_version_number 2014/7
_shelx_space_group_comment
;
The symmetry employed for this shelxl refinement is uniquely defined
by the following loop, which should always be used as a source of
symmetry information in preference to the above space-group names.
They are only intended as comments.
;
_shelx_estimated_absorpt_t_min 0.827
_shelx_estimated_absorpt_t_max 0.849
_exptl_absorpt_special_details SADABS

loop_
_space_group_symop_operation_xyz
'x, y, z'
'-x, -y, z+1/2'
'-x+1/2, y+1/2, z+1/2'
'x+1/2, -y+1/2, z'

loop_
_atom_site_label
_atom_site_type_symbol
_atom_site_fract_x
_atom_site_fract_y
_atom_site_fract_z
_atom_site_U_iso_or_equiv
_atom_site_adp_type
_atom_site_occupancy
_atom_site_site_symmetry_order
_atom_site_calc_flag
_atom_site_refinement_flags_posn
_atom_site_refinement_flags_adp
Ru1 Ru 0.08374(2) 0.98933(5) 0.52511(10) 0.00971(17) Uani 1 1 d . .
Cl1 Cl 0.03404(10) 1.1421(2) 0.6594(2) 0.0208(5) Uani 1 1 d . .
C8 C 0.0719(4) 0.6662(8) 0.7638(7) 0.0126(18) Uani 1 1 d . .
C18 C 0.1953(3) 1.0367(7) 0.5264(11) 0.0157(12) Uani 1 1 d . .
H18 H 0.2269 1.0487 0.5873 0.019 Uiso 1 1 calc R U
C21 C 0.1138(4) 1.1257(8) 0.3889(7) 0.0135(13) Uani 1 1 d . .
H21 H 0.0892 1.1988 0.3564 0.016 Uiso 1 1 calc R U
C19 C 0.1599(4) 1.1493(9) 0.4799(7) 0.0157(12) Uani 1 1 d . .
C13 C 0.1389(4) 0.8830(8) 0.3895(8) 0.0136(13) Uani 1 1 d . .
N3 N 0.1078(3) 0.7681(8) 0.7143(6) 0.0137(18) Uani 1 1 d . .
H3 H 0.1519 0.7849 0.7268 0.016 Uiso 1 1 calc R U
C17 C 0.1833(4) 0.9061(8) 0.4814(7) 0.0136(13) Uani 1 1 d . .
H17 H 0.2063 0.8318 0.5151 0.016 Uiso 1 1 calc R U
C22 C 0.1038(4) 0.9962(8) 0.3460(7) 0.0135(13) Uani 1 1 d . .
H22 H 0.0721 0.9839 0.2852 0.016 Uiso 1 1 calc R U
C6 C 0.0038(4) 0.7819(8) 0.6482(7) 0.0105(17) Uani 1 1 d . .
N2 N 0.0675(3) 0.8400(6) 0.6439(6) 0.0101(15) Uani 1 1 d . .
C7 C 0.0052(4) 0.6745(8) 0.7217(8) 0.0153(19) Uani 1 1 d . .
H7 H -0.0325 0.6170 0.7399 0.018 Uiso 1 1 calc R U
C9 C 0.1047(5) 0.5701(11) 0.8466(11) 0.042(2) Uani 1 1 d . .
C20 C 0.1690(4) 1.2849(7) 0.5305(12) 0.0227(18) Uani 1 1 d . .
H20A H 0.2031 1.3356 0.4862 0.034 Uiso 1 1 calc R U
H20B H 0.1854 1.2759 0.6087 0.034 Uiso 1 1 calc R U
H20C H 0.1245 1.3324 0.5299 0.034 Uiso 1 1 calc R U
C2 C -0.1360(4) 0.9677(9) 0.4285(8) 0.0199(15) Uani 1 1 d . .
H2 H -0.1660 1.0119 0.3767 0.024 Uiso 1 1 calc R U
N1 N -0.0214(3) 0.9336(7) 0.5008(6) 0.0155(19) Uani 1 1 d . .
C3 C -0.1615(4) 0.8763(8) 0.5041(8) 0.0199(15) Uani 1 1 d . .
H5 H -0.2098 0.8573 0.5056 0.024 Uiso 1 1 calc R U
C5 C -0.0469(4) 0.8421(8) 0.5737(7) 0.0117(18) Uani 1 1 d . .
C4 C -0.1180(4) 0.8122(8) 0.5773(8) 0.0150(19) Uani 1 1 d . .
H4 H -0.1355 0.7485 0.6299 0.018 Uiso 1 1 calc R U
C1 C -0.0646(4) 0.9949(8) 0.4289(8) 0.017(2) Uani 1 1 d . .
H1 H -0.0465 1.0585 0.3768 0.020 Uiso 1 1 calc R U
C15 C 0.1821(5) 0.7245(9) 0.2456(10) 0.035(3) Uani 1 1 d . .
H15A H 0.2286 0.7364 0.2777 0.053 Uiso 1 1 calc R U
H15B H 0.1747 0.7902 0.1850 0.053 Uiso 1 1 calc R U
H15C H 0.1778 0.6336 0.2146 0.053 Uiso 1 1 calc R U
C14 C 0.1281(5) 0.7449(10) 0.3376(9) 0.019(2) Uani 1 1 d . .
H14 H 0.0815 0.7452 0.3001 0.023 Uiso 1 1 calc R U
C12 C 0.1683(5) 0.5061(10) 0.7936(10) 0.042(3) Uani 1 1 d . .
H12A H 0.1546 0.4555 0.7261 0.063 Uiso 1 1 calc R U
H12B H 0.1900 0.4452 0.8483 0.063 Uiso 1 1 calc R U
H12C H 0.2015 0.5762 0.7721 0.063 Uiso 1 1 calc R U
C10 C 0.0524(5) 0.4639(10) 0.8788(11) 0.042(2) Uani 1 1 d . .
H10A H 0.0146 0.5052 0.9221 0.063 Uiso 1 1 calc R U
H10B H 0.0750 0.3952 0.9252 0.063 Uiso 1 1 calc R U
H10C H 0.0336 0.4225 0.8101 0.063 Uiso 1 1 calc R U
C11 C 0.1270(5) 0.6467(10) 0.9533(9) 0.033(3) Uani 1 1 d . .
H11A H 0.1636 0.7109 0.9338 0.049 Uiso 1 1 calc R U
H11B H 0.1446 0.5831 1.0098 0.049 Uiso 1 1 calc R U
H11C H 0.0871 0.6950 0.9846 0.049 Uiso 1 1 calc R U
Cl2 Cl 0.25976(9) 0.8484(2) 0.74745(19) 0.0189(5) Uani 1 1 d . .
C16 C 0.1284(5) 0.6313(9) 0.4221(9) 0.026(2) Uani 1 1 d . .
H16A H 0.1750 0.6214 0.4541 0.038 Uiso 1 1 calc R U
H16B H 0.1149 0.5478 0.3842 0.038 Uiso 1 1 calc R U
H16C H 0.0953 0.6509 0.4830 0.038 Uiso 1 1 calc R U

loop_
_atom_site_aniso_label
_atom_site_aniso_U_11
_atom_site_aniso_U_22
_atom_site_aniso_U_33
_atom_site_aniso_U_23
_atom_site_aniso_U_13
_atom_site_aniso_U_12
Ru1 0.0039(2) 0.0168(3) 0.0084(3) 0.0013(4) 0.0006(4) 0.0001(2)
Cl1 0.0176(10) 0.0229(12) 0.0220(13) -0.0040(11) 0.0103(10) 0.0018(9)
C8 0.019(4) 0.009(4) 0.010(5) 0.002(4) -0.005(4) 0.000(3)
C18 0.007(2) 0.028(3) 0.012(3) 0.007(3) 0.005(3) -0.004(2)
C21 0.013(3) 0.018(3) 0.009(3) 0.005(3) 0.005(3) -0.002(3)
C19 0.007(2) 0.028(3) 0.012(3) 0.007(3) 0.005(3) -0.004(2)
C13 0.010(3) 0.019(3) 0.012(3) 0.000(3) 0.006(2) -0.003(2)
N3 0.007(3) 0.020(4) 0.013(5) 0.004(3) -0.003(3) 0.002(3)
C17 0.010(3) 0.019(3) 0.012(3) 0.000(3) 0.006(2) -0.003(2)
C22 0.013(3) 0.018(3) 0.009(3) 0.005(3) 0.005(3) -0.002(3)
C6 0.008(4) 0.017(4) 0.006(4) -0.003(4) 0.000(4) -0.003(3)
N2 0.011(3) 0.013(4) 0.007(4) 0.002(3) -0.001(3) 0.002(3)
C7 0.008(4) 0.015(4) 0.023(5) -0.001(4) 0.004(4) 0.000(3)
C9 0.033(4) 0.035(4) 0.058(6) 0.033(4) -0.023(4) -0.009(3)
C20 0.020(4) 0.026(4) 0.022(5) 0.000(7) 0.004(6) -0.002(3)
C2 0.006(3) 0.032(4) 0.021(4) 0.001(3) -0.007(3) 0.000(2)
N1 0.014(3) 0.022(4) 0.011(5) 0.000(3) 0.003(3) 0.002(3)
C3 0.006(3) 0.032(4) 0.021(4) 0.001(3) -0.007(3) 0.000(2)
C5 0.010(4) 0.008(4) 0.017(5) -0.005(4) -0.004(3) 0.001(3)
C4 0.011(4) 0.015(5) 0.019(5) 0.003(4) 0.002(4) -0.005(4)
C1 0.009(4) 0.023(5) 0.019(5) 0.013(4) -0.005(4) -0.005(4)
C15 0.045(6) 0.031(6) 0.030(7) -0.015(5) 0.013(6) -0.010(5)
C14 0.011(4) 0.028(6) 0.018(6) -0.002(4) -0.001(4) 0.001(4)
C12 0.051(7) 0.039(7) 0.037(7) -0.010(6) -0.020(6) 0.028(6)
C10 0.033(4) 0.035(4) 0.058(6) 0.033(4) -0.023(4) -0.009(3)
C11 0.030(6) 0.047(6) 0.021(6) 0.010(5) -0.002(5) 0.016(5)
Cl2 0.0085(9) 0.0297(12) 0.0184(12) -0.0011(10) -0.0021(9) 0.0052(9)
C16 0.018(5) 0.026(5) 0.032(6) -0.007(5) -0.006(4) -0.008(4)

loop_
_atom_type_symbol
_atom_type_description
_atom_type_scat_dispersion_real
_atom_type_scat_dispersion_imag
_atom_type_scat_source
C C 0.0033 0.0016 'International Tables Vol C Tables 4.2.6.8 and 6.1.1.4'
Cl Cl 0.1484 0.1585 'International Tables Vol C Tables 4.2.6.8 and 6.1.1.4'
N N 0.0061 0.0033 'International Tables Vol C Tables 4.2.6.8 and 6.1.1.4'
Ru Ru -1.2594 0.8363 'International Tables Vol C Tables 4.2.6.8 and 6.1.1.4'
H H 0.0000 0.0000 'International Tables Vol C Tables 4.2.6.8 and 6.1.1.4'

loop_
_geom_angle_atom_site_label_1
_geom_angle_atom_site_label_2
_geom_angle_atom_site_label_3
_geom_angle
N2 Ru1 N1 76.1(3)
N2 Ru1 C22 135.8(3)
N1 Ru1 C22 92.7(3)
N2 Ru1 C17 91.1(3)
N1 Ru1 C17 135.9(3)
C22 Ru1 C17 67.5(3)
N2 Ru1 C21 170.8(3)
N1 Ru1 C21 108.5(3)
C22 Ru1 C21 37.7(3)
C17 Ru1 C21 80.0(3)
N2 Ru1 C13 102.7(3)
N1 Ru1 C13 103.8(3)
C22 Ru1 C13 37.9(3)
C17 Ru1 C13 37.6(3)
C21 Ru1 C13 68.6(3)
N2 Ru1 C18 107.3(3)
N1 Ru1 C18 172.1(4)
C22 Ru1 C18 79.9(4)
C17 Ru1 C18 38.2(3)
C21 Ru1 C18 67.2(4)
C13 Ru1 C18 68.6(4)
N2 Ru1 C19 140.9(3)
N1 Ru1 C19 141.5(3)
C22 Ru1 C19 67.9(3)
C17 Ru1 C19 68.4(3)
C21 Ru1 C19 37.3(3)
C13 Ru1 C19 81.5(3)
C18 Ru1 C19 37.5(3)
N2 Ru1 Cl1 87.0(2)
N1 Ru1 Cl1 82.77(19)
C22 Ru1 Cl1 134.6(2)
C17 Ru1 Cl1 139.4(2)
C21 Ru1 Cl1 101.4(2)
C13 Ru1 Cl1 169.3(2)
C18 Ru1 Cl1 104.4(3)
C19 Ru1 Cl1 88.1(2)
N3 C8 C7 105.9(7)
N3 C8 C9 122.7(7)
C7 C8 C9 131.4(8)
C19 C18 C17 119.9(10)
C19 C18 Ru1 72.4(4)
C17 C18 Ru1 69.1(4)
C22 C21 C19 121.0(8)
C22 C21 Ru1 69.9(5)
C19 C21 Ru1 73.2(5)
C21 C19 C18 117.6(8)
C21 C19 C20 122.1(8)
C18 C19 C20 120.3(9)
C21 C19 Ru1 69.5(5)
C18 C19 Ru1 70.1(4)
C20 C19 Ru1 129.1(6)
C17 C13 C22 116.4(8)
C17 C13 C14 123.0(8)
C22 C13 C14 120.6(8)
C17 C13 Ru1 69.6(5)
C22 C13 Ru1 69.4(5)
C14 C13 Ru1 131.6(6)
N2 N3 C8 111.8(6)
C13 C17 C18 122.5(8)
C13 C17 Ru1 72.9(5)
C18 C17 Ru1 72.7(4)
C21 C22 C13 122.5(8)
C21 C22 Ru1 72.4(5)
C13 C22 Ru1 72.7(5)
N2 C6 C7 109.6(7)
N2 C6 C5 114.3(7)
C7 C6 C5 136.0(7)
N3 N2 C6 105.7(7)
N3 N2 Ru1 135.7(5)
C6 N2 Ru1 117.9(5)
C6 C7 C8 107.0(7)
C8 C9 C10 109.2(8)
C8 C9 C12 109.8(10)
C10 C9 C12 110.4(10)
C8 C9 C11 109.5(9)
C10 C9 C11 109.2(11)
C12 C9 C11 108.7(8)
C3 C2 C1 118.7(8)
C1 N1 C5 119.2(7)
C1 N1 Ru1 124.1(6)
C5 N1 Ru1 116.1(5)
C4 C3 C2 120.4(7)
N1 C5 C4 121.4(8)
N1 C5 C6 115.0(7)
C4 C5 C6 123.6(8)
C3 C4 C5 118.8(8)
N1 C1 C2 121.7(8)
C16 C14 C15 111.7(8)
C16 C14 C13 114.3(8)
C15 C14 C13 108.4(7)

loop_
_geom_bond_atom_site_label_1
_geom_bond_atom_site_label_2
_geom_bond_distance
Ru1 N2 2.068(7)
Ru1 N1 2.120(7)
Ru1 C22 2.151(9)
Ru1 C17 2.153(8)
Ru1 C21 2.184(8)
Ru1 C13 2.195(8)
Ru1 C18 2.201(6)
Ru1 C19 2.231(8)
Ru1 Cl1 2.397(2)
C8 N3 1.361(11)
C8 C7 1.379(11)
C8 C9 1.507(13)
C18 C19 1.423(11)
C18 C17 1.425(12)
C21 C22 1.400(11)
C21 C19 1.414(12)
C19 C20 1.488(12)
C13 C17 1.401(12)
C13 C22 1.413(11)
C13 C14 1.521(13)
N3 N2 1.344(10)
C6 N2 1.360(10)
C6 C7 1.379(12)
C6 C5 1.445(11)
C9 C10 1.510(15)
C9 C12 1.518(16)
C9 C11 1.535(16)
C2 C3 1.367(12)
C2 C1 1.402(11)
N1 C1 1.337(11)
N1 C5 1.347(10)
C3 C4 1.363(11)
C5 C4 1.402(11)
C15 C14 1.518(13)
C14 C16 1.510(13)
